data_4320387
loop_
_publ_author_name
'Oscar Castillo'
'Antonio Luque'
'Pascual Rom\'an'
'Francesc Lloret'
'Miguel Julve'

_publ_contact_author
;
Antonio Luque. Departamento de Quimica Inorganica. Facultad de Ciencias
Universidad del Pais Vasco,  Apdo. 644, E-48080 Bilbao, Spain
;
_publ_contact_author_email qipluara@lg.ehu.es
_publ_contact_author_fax '+34-94-464 85 00'
_publ_contact_author_phone '+34-946 012 701'
_publ_section_title
;
 Syntheses, Crystal Structures, and Magnetic Properties of One-Dimensional
 Oxalato-Bridged Co(II), Ni(II), and Cu(II) Complexes withn-Aminopyridine
 (n= 2-4) as Terminal Ligand
;
_journal_name_full 'Inorganic Chemistry'
_journal_page_first 5526
_journal_page_last 5535
_journal_paper_doi 10.1021/ic0103401
_journal_volume 40
_journal_year 2001
_chemical_compound_source 'aqueous synthesis'
_chemical_formula_structural '[Co(C2O4)(C5H6N2)2]'
_chemical_formula_sum 'C12 H12 Co N4 O4'
_chemical_formula_weight 335.19
_chemical_name_systematic
;
catena-(mu-oxalato)-bis(4-aminopyridine)-cobalt(II)
;
_space_group_IT_number 15
_symmetry_cell_setting monoclinic
_symmetry_space_group_name_Hall '-C 2yc'
_symmetry_space_group_name_H-M 'C 1 2/c 1'
_atom_sites_solution_hydrogens difmap
_atom_sites_solution_primary direct
_atom_sites_solution_secondary difmap
_audit_creation_date 12-mar-01
_audit_creation_method SHELXL
_cell_angle_alpha 90
_cell_angle_beta 117.76(1)
_cell_angle_gamma 90
_cell_formula_units_Z 4
_cell_length_a 16.478(3)
_cell_length_b 5.484(1)
_cell_length_c 16.592(2)
_cell_measurement_reflns_used 25
_cell_measurement_temperature 293(2)
_cell_measurement_theta_max 13.25
_cell_measurement_theta_min 7.93
_cell_volume 1326.8(4)
_computing_cell_refinement 'local programs'
_computing_data_collection ' CAD4 Express (Enraf Nonius, 1994)'
_computing_data_reduction 'XCAD4 (Harms & Wocadlo, 1995)'
_computing_molecular_graphics 'PLATON (Spek, 1990)'
_computing_structure_refinement 'SHELXL-93 (Sheldrick, 1993)'
_computing_structure_solution 'DIRDIF-92 (Beurskens, 1992)'
_diffrn_ambient_temperature 293(2)
_diffrn_measurement_device 'Enraf Nonius CAD4 diffractometer'
_diffrn_measurement_method '\w/2\q mode'
_diffrn_radiation_monochromator graphite
_diffrn_radiation_source 'x-ray tube'
_diffrn_radiation_type MoK\a
_diffrn_radiation_wavelength 0.71069
_diffrn_reflns_av_R_equivalents 0.015
_diffrn_reflns_av_sigmaI/netI 0.0364
_diffrn_reflns_limit_h_max 20
_diffrn_reflns_limit_h_min -22
_diffrn_reflns_limit_k_max 7
_diffrn_reflns_limit_k_min 0
_diffrn_reflns_limit_l_max 23
_diffrn_reflns_limit_l_min 0
_diffrn_reflns_number 2189
_diffrn_reflns_theta_max 29.99
_diffrn_reflns_theta_min 2.77
_diffrn_standards_decay_% 1
_diffrn_standards_interval_count 100
_diffrn_standards_interval_time 60
_diffrn_standards_number 2
_exptl_absorpt_coefficient_mu 1.32
_exptl_absorpt_correction_type none
_exptl_crystal_colour red
_exptl_crystal_density_diffrn 1.678
_exptl_crystal_density_meas 1.67(1)
_exptl_crystal_density_method flotation
_exptl_crystal_description prismatic
_exptl_crystal_F_000 684
_exptl_crystal_size_max 0.20
_exptl_crystal_size_mid 0.15
_exptl_crystal_size_min 0.10
_refine_diff_density_max 0.510
_refine_diff_density_min -0.526
_refine_diff_density_rms 0.081
_refine_ls_extinction_method None
_refine_ls_goodness_of_fit_all 1.216
_refine_ls_goodness_of_fit_gt 1.130
_refine_ls_hydrogen_treatment refall
_refine_ls_matrix_type full
_refine_ls_number_parameters 120
_refine_ls_number_reflns 1935
_refine_ls_number_restraints 0
_refine_ls_restrained_S_all 1.037
_refine_ls_restrained_S_gt 1.130
_refine_ls_R_factor_all 0.0674
_refine_ls_R_factor_gt 0.0376
_refine_ls_shift/esd_mean 0.001
_refine_ls_shift/su_max 0.002
_refine_ls_structure_factor_coef Fsqd
_refine_ls_weighting_details 'w=1/[\s^2^(Fo^2^)+(0.0659P)^2^+0.0000P] where P=(Fo^2^+2Fc^2^)/3'
_refine_ls_weighting_scheme calc
_refine_ls_wR_factor_all 0.1042
_refine_ls_wR_factor_gt 0.0973
_reflns_number_gt 1453
_reflns_number_total 1935
_reflns_threshold_expression I>2sigma(I)
_cod_data_source_file ic0103401_5.cif
_cod_data_source_block compound7
_cod_original_sg_symbol_H-M 'C 2/c'
_cod_database_code 4320387

loop_
_symmetry_equiv_pos_as_xyz
'x, y, z'
'-x, y, -z+1/2'
'x+1/2, y+1/2, z'
'-x+1/2, y+1/2, -z+1/2'
'-x, -y, -z'
'x, -y, z-1/2'
'-x+1/2, -y+1/2, -z'
'x+1/2, -y+1/2, z-1/2'

loop_
_atom_site_label
_atom_site_type_symbol
_atom_site_fract_x
_atom_site_fract_y
_atom_site_fract_z
_atom_site_U_iso_or_equiv
_atom_site_adp_type
_atom_site_occupancy
_atom_site_calc_flag
_atom_site_refinement_flags
_atom_site_disorder_group
Co1 Co 0.0000 0.15731(7) 0.2500 0.02547(14) Uani 1 d S .
O1 O -0.00146(11) -0.1391(3) 0.33066(10) 0.0283(3) Uani 1 d . .
O2 O 0.00106(10) 0.4549(3) 0.33126(9) 0.0279(3) Uani 1 d . .
C1 C 0.00000(12) -0.3419(4) 0.29690(12) 0.0212(3) Uani 1 d . .
N11 N 0.14800(13) 0.1625(3) 0.32103(13) 0.0315(4) Uani 1 d . .
C12 C 0.1981(2) 0.3065(5) 0.2959(2) 0.0388(6) Uani 1 d . .
C13 C 0.2914(2) 0.3302(6) 0.3434(2) 0.0414(6) Uani 1 d . .
C14 C 0.3411(2) 0.2051(5) 0.4245(2) 0.0331(5) Uani 1 d . .
C15 C 0.2899(2) 0.0495(6) 0.4502(2) 0.0497(7) Uani 1 d . .
C16 C 0.1966(2) 0.0367(6) 0.3981(2) 0.0472(7) Uani 1 d . .
N17 N 0.4320(2) 0.2356(6) 0.4754(2) 0.0443(6) Uani 1 d . .
H12 H 0.163(2) 0.394(6) 0.237(2) 0.061(10) Uiso 1 d . .
H13 H 0.317(2) 0.426(7) 0.320(2) 0.059(10) Uiso 1 d . .
H15 H 0.316(3) -0.021(9) 0.500(3) 0.083(13) Uiso 1 d . .
H16 H 0.161(2) -0.065(7) 0.416(2) 0.055(9) Uiso 1 d . .
H171 H 0.463(2) 0.303(5) 0.4533(19) 0.031(7) Uiso 1 d . .
H172 H 0.457(3) 0.167(7) 0.521(3) 0.070(12) Uiso 1 d . .

loop_
_atom_site_aniso_label
_atom_site_aniso_U_11
_atom_site_aniso_U_22
_atom_site_aniso_U_33
_atom_site_aniso_U_23
_atom_site_aniso_U_13
_atom_site_aniso_U_12
Co1 0.0271(2) 0.0236(2) 0.0257(2) 0 0.0123(2) 0
O1 0.0324(8) 0.0289(7) 0.0287(7) -0.0024(6) 0.0186(7) -0.0025(6)
O2 0.0345(8) 0.0256(7) 0.0236(7) 0.0013(5) 0.0135(6) -0.0014(6)
C1 0.0155(8) 0.0265(8) 0.0198(8) -0.0002(7) 0.0069(7) -0.0010(7)
N11 0.0294(9) 0.0329(9) 0.0306(9) 0.0010(8) 0.0127(8) -0.0006(8)
C12 0.0300(12) 0.0513(15) 0.0350(12) 0.0117(10) 0.0152(10) 0.0052(10)
C13 0.0283(12) 0.059(2) 0.0404(13) 0.0161(12) 0.0188(11) 0.0035(11)
C14 0.0270(11) 0.0443(13) 0.0283(10) -0.0021(9) 0.0132(9) 0.0012(9)
C15 0.0359(14) 0.060(2) 0.0393(14) 0.0188(13) 0.0060(12) -0.0054(13)
C16 0.0338(13) 0.054(2) 0.0438(14) 0.0152(13) 0.0094(11) -0.0095(12)
N17 0.0254(11) 0.073(2) 0.0329(11) 0.0079(11) 0.0121(9) -0.0008(11)

loop_
_atom_type_symbol
_atom_type_description
_atom_type_scat_dispersion_real
_atom_type_scat_dispersion_imag
_atom_type_scat_source
O O 0.0106 0.0060 'International Tables Vol C Tables 4.2.6.8 and 6.1.1.4'
N N 0.0061 0.0033 'International Tables Vol C Tables 4.2.6.8 and 6.1.1.4'
Co Co 0.3494 0.9721 'International Tables Vol C Tables 4.2.6.8 and 6.1.1.4'
H H 0.0000 0.0000 'International Tables Vol C Tables 4.2.6.8 and 6.1.1.4'
C C 0.0033 0.0016 'International Tables Vol C Tables 4.2.6.8 and 6.1.1.4'

loop_
_geom_angle_atom_site_label_1
_geom_angle_atom_site_label_2
_geom_angle_atom_site_label_3
_geom_angle
_geom_angle_site_symmetry_1
_geom_angle_site_symmetry_3
_geom_angle_publ_flag
O2 Co1 O2 78.78(8) 2_555 . ?
O2 Co1 O1 100.91(5) 2_555 2_555 ?
O2 Co1 O1 178.96(6) . 2_555 ?
O2 Co1 O1 178.96(6) 2_555 . ?
O2 Co1 O1 100.91(5) . . ?
O1 Co1 O1 79.41(8) 2_555 . ?
O2 Co1 N11 90.56(7) 2_555 . ?
O2 Co1 N11 88.28(7) . . ?
O1 Co1 N11 90.72(7) 2_555 . ?
O1 Co1 N11 90.43(7) . . ?
O2 Co1 N11 88.28(7) 2_555 2_555 ?
O2 Co1 N11 90.56(7) . 2_555 ?
O1 Co1 N11 90.43(7) 2_555 2_555 ?
O1 Co1 N11 90.72(7) . 2_555 ?
N11 Co1 N11 178.50(9) . 2_555 ?
C1 O1 Co1 113.10(12) . . ?
C1 O2 Co1 113.83(12) 1_565 . ?
O2 C1 O1 126.1(2) 1_545 . ?
O2 C1 C1 116.77(10) 1_545 2_555 ?
O1 C1 C1 117.17(10) . 2_555 ?
C12 N11 C16 114.8(2) . . ?
C12 N11 Co1 122.7(2) . . ?
C16 N11 Co1 122.3(2) . . ?
N11 C12 C13 124.5(2) . . ?
C12 C13 C14 120.6(2) . . ?
N17 C14 C13 122.0(2) . . ?
N17 C14 C15 122.5(2) . . ?
C13 C14 C15 115.5(2) . . ?
C16 C15 C14 119.8(3) . . ?
N11 C16 C15 124.8(3) . . ?

loop_
_geom_bond_atom_site_label_1
_geom_bond_atom_site_label_2
_geom_bond_distance
_geom_bond_site_symmetry_2
_geom_bond_publ_flag
Co1 O1 2.113(2) . ?
Co1 O1 2.113(2) 2_555 ?
Co1 O2 2.112(2) . ?
Co1 O2 2.112(2) 2_555 ?
Co1 N11 2.159(2) . ?
Co1 N11 2.159(2) 2_555 ?
O1 C1 1.251(2) . ?
O2 C1 1.248(2) 1_565 ?
C1 O2 1.248(2) 1_545 ?
C1 C1 1.556(3) 2_555 ?
N11 C12 1.341(3) . ?
N11 C16 1.341(3) . ?
C12 C13 1.369(4) . ?
C13 C14 1.387(3) . ?
C14 N17 1.345(3) . ?
C14 C15 1.399(4) . ?
C15 C16 1.371(4) . ?

loop_
_geom_hbond_atom_site_label_D
_geom_hbond_atom_site_label_H
_geom_hbond_atom_site_label_A
_geom_hbond_distance_DH
_geom_hbond_distance_HA
_geom_hbond_distance_DA
_geom_hbond_angle_DHA
_geom_hbond_site_symmetry_A
_geom_hbond_publ_flag
N17 H171 O1 0.84(3) 2.39(3) 3.146(3) 151(3) 3_555 ?
N17 H172 O2 0.77(4) 2.31(4) 3.050(3) 160(5) 7_556 ?
